data_2002355
loop_
_publ_author_name
'Mueller-Buschbaum, Hk'

_publ_section_title
;
Untersuchung der Phasenumwandlung der monoklinen B- in die hexagonale A-
Form an Einkristallen der Oxide der Seltenen Erdmetalle
;
_journal_name_full
;
Zeitschrift fuer Anorganische und Allgemeine Chemie
;
_journal_page_first 41
_journal_page_last 51
_journal_paper_doi 10.1002/zaac.19673550106
_journal_volume 355
_journal_year 1967
_chemical_formula_structural '(Sm2 O3)0.77 (La2 O3)0.23'
_chemical_formula_sum 'La0.46 O3 Sm1.54'
_chemical_name_systematic 'Samarium lanthanum oxide (1.54/.46/3)'
_space_group_IT_number 12
_symmetry_cell_setting monoclinic
_symmetry_Int_Tables_number 12
_symmetry_space_group_name_Hall '-C 2y'
_symmetry_space_group_name_H-M 'C 1 2/m 1'
_cell_angle_alpha 90
_cell_angle_beta 100
_cell_angle_gamma 90
_cell_formula_units_Z 6
_cell_length_a 14.2
_cell_length_b 3.65
_cell_length_c 9.
_cell_volume 459.4
_cod_original_formula_sum 'La.46 O3 Sm1.54'
_cod_database_code 2002355

loop_
_symmetry_equiv_pos_as_xyz
x,y,z
x,-y,z
-x,-y,-z
-x,y,-z
1/2+x,1/2+y,z
1/2+x,1/2-y,z
1/2-x,1/2-y,-z
1/2-x,1/2+y,-z

loop_
_atom_site_label
_atom_site_type_symbol
_atom_site_symmetry_multiplicity
_atom_site_Wyckoff_symbol
_atom_site_fract_x
_atom_site_fract_y
_atom_site_fract_z
_atom_site_occupancy
_atom_site_attached_hydrogens
_atom_site_calc_flag
Sm1 Sm3+ 4 i 0.6349 0. 0.4905 0.77 0 d
Sm2 Sm3+ 4 i 0.6897 0. 0.138 0.77 0 d
Sm3 Sm3+ 4 i 0.9663 0. 0.1881 0.77 0 d
La1 La3+ 4 i 0.6349 0. 0.4905 0.23 0 d
La2 La3+ 4 i 0.6897 0. 0.138 0.23 0 d
La3 La3+ 4 i 0.9663 0. 0.1881 0.23 0 d
O1 O2- 2 b 0. 0.5 0. 1. 0 d
O2 O2- 4 i 0.128 0. 0.286 1. 0 d
O3 O2- 4 i 0.824 0. 0.027 1. 0 d
O4 O2- 4 i 0.799 0. 0.374 1. 0 d
O5 O2- 4 i 0.469 0. 0.344 1. 0 d

loop_
_atom_type_symbol
_atom_type_oxidation_number
Sm3+ 3.000
La3+ 3.000
O2- -2.000
